data_7118673
loop_
_publ_author_name
'Less, Robert J.'
'Garc\'ia-Rodr\'iguez, Ra\'ul'
'Simmonds, Hayley R.'
'Allen, Lucy K.'
'Bond, Andrew D.'
'Wright, Dominic S.'

_publ_section_title
;
 Use of crown ethers to isolate intermediates in ammonia-borane
 dehydrocoupling reactions.
;
_journal_issue 18
_journal_name_full 'Chemical communications (Cambridge, England)'
_journal_page_first 3650
_journal_page_last 3652
_journal_paper_doi 10.1039/c6cc00088f
_journal_volume 52
_journal_year 2016
_chemical_absolute_configuration unk
_chemical_formula_moiety 'C12 H24 O6, C6 H20 B N2 +, Al Cl4 -'
_chemical_formula_sum 'C18 H44 Al B Cl4 N2 O6'
_chemical_formula_weight 564.14
_space_group_crystal_system orthorhombic
_space_group_IT_number 33
_space_group_name_Hall 'P 2c -2n'
_space_group_name_H-M_alt 'P n a 21'
_symmetry_space_group_name_Hall 'P 2c -2n'
_symmetry_space_group_name_H-M 'P n a 21'
_atom_sites_solution_hydrogens geom
_audit_creation_method SHELXL-2014/7
_audit_update_record
;
2015-12-18 deposited with the CCDC.
2016-01-29 downloaded from the CCDC.
;
_cell_angle_alpha 90
_cell_angle_beta 90
_cell_angle_gamma 90
_cell_formula_units_Z 4
_cell_length_a 12.7434(3)
_cell_length_b 13.7696(3)
_cell_length_c 16.4706(4)
_cell_measurement_reflns_used 9962
_cell_measurement_temperature 180(2)
_cell_measurement_theta_max 66.62
_cell_measurement_theta_min 4.18
_cell_volume 2890.12(12)
_computing_cell_refinement 'SAINT (Bruker, 2014)'
_computing_data_collection 'APEX2 (Bruker, 2014)'
_computing_data_reduction SAINT
_computing_molecular_graphics 'Mercury (Macrae et al., 2008)'
_computing_publication_material SHELXL
_computing_structure_refinement 'SHELXL (Sheldrick, 2015)'
_computing_structure_solution 'SHELXT (Sheldrick, 2015)'
_diffrn_ambient_temperature 180(2)
_diffrn_measured_fraction_theta_full 0.995
_diffrn_measured_fraction_theta_max 0.994
_diffrn_measurement_device_type 'Bruker D8-QUEST PHOTON-100'
_diffrn_measurement_method '\w and \f-scans'
_diffrn_radiation_type CuK\a
_diffrn_radiation_wavelength 1.54178
_diffrn_reflns_av_R_equivalents 0.0376
_diffrn_reflns_av_unetI/netI 0.0397
_diffrn_reflns_laue_measured_fraction_full 0.995
_diffrn_reflns_laue_measured_fraction_max 0.994
_diffrn_reflns_limit_h_max 15
_diffrn_reflns_limit_h_min -13
_diffrn_reflns_limit_k_max 8
_diffrn_reflns_limit_k_min -16
_diffrn_reflns_limit_l_max 19
_diffrn_reflns_limit_l_min -19
_diffrn_reflns_number 17536
_diffrn_reflns_point_group_measured_fraction_full 0.995
_diffrn_reflns_point_group_measured_fraction_max 0.995
_diffrn_reflns_theta_full 66.786
_diffrn_reflns_theta_max 66.786
_diffrn_reflns_theta_min 6.949
_diffrn_source 'Incoatec I\mS Cu microsource'
_exptl_absorpt_coefficient_mu 4.296
_exptl_absorpt_correction_T_max 0.7528
_exptl_absorpt_correction_T_min 0.4956
_exptl_absorpt_correction_type multi-scan
_exptl_absorpt_process_details 'SADABS (Bruker, 2014)'
_exptl_crystal_colour colourless
_exptl_crystal_density_diffrn 1.297
_exptl_crystal_description block
_exptl_crystal_F_000 1200
_exptl_crystal_size_max 0.330
_exptl_crystal_size_mid 0.200
_exptl_crystal_size_min 0.150
_refine_diff_density_max 0.198
_refine_diff_density_min -0.265
_refine_diff_density_rms 0.049
_refine_ls_abs_structure_details 'Refined as an inversion twin.'
_refine_ls_abs_structure_Flack 0.152(19)
_refine_ls_extinction_method none
_refine_ls_goodness_of_fit_ref 1.063
_refine_ls_hydrogen_treatment constr
_refine_ls_matrix_type full
_refine_ls_number_parameters 294
_refine_ls_number_reflns 4838
_refine_ls_number_restraints 1
_refine_ls_restrained_S_all 1.062
_refine_ls_R_factor_all 0.0412
_refine_ls_R_factor_gt 0.0319
_refine_ls_shift/su_max 0.000
_refine_ls_shift/su_mean 0.000
_refine_ls_structure_factor_coef Fsqd
_refine_ls_weighting_details 'w=1/[\s^2^(Fo^2^)+(0.0355P)^2^+0.0163P] where P=(Fo^2^+2Fc^2^)/3'
_refine_ls_weighting_scheme calc
_refine_ls_wR_factor_gt 0.0681
_refine_ls_wR_factor_ref 0.0717
_reflns_Friedel_coverage 0.927
_reflns_friedel_fraction_full 0.996
_reflns_friedel_fraction_max 0.996
_reflns_number_gt 4213
_reflns_number_total 4838
_reflns_threshold_expression 'I > 2\s(I)'
_cod_data_source_file c6cc00088f2.cif
_cod_data_source_block DW_B1_0039
_cod_depositor_comments 'Adding full bibliography for 7118673--7118675.cif.'
_cod_database_code 7118673
_cambridge_user_name 'Rob Less'
_cambridge_user_crsid rjl1003
_cambridge_supervisor_name 'Dominic Wright'
_cambridge_supervisor_crsid dsw1000
_cambridge_crystallographer_name 'Raul Garcia-Rodriguez'
_cambridge_crystallographer_crsid rg489
_cambridge_sample_id RL1363C
_cambridge_data_id dw_b1_0039
_shelx_space_group_comment
;
The symmetry employed for this shelxl refinement is uniquely defined
by the following loop, which should always be used as a source of
symmetry information in preference to the above space-group names.
They are only intended as comments.
;
_shelx_estimated_absorpt_t_min 0.331
_shelx_estimated_absorpt_t_max 0.565

loop_
_space_group_symop_operation_xyz
'x, y, z'
'-x, -y, z+1/2'
'-x+1/2, y+1/2, z+1/2'
'x+1/2, -y+1/2, z'

loop_
_atom_site_label
_atom_site_type_symbol
_atom_site_fract_x
_atom_site_fract_y
_atom_site_fract_z
_atom_site_U_iso_or_equiv
_atom_site_adp_type
_atom_site_occupancy
_atom_site_site_symmetry_order
_atom_site_calc_flag
_atom_site_refinement_flags_posn
_atom_site_refinement_flags_adp
Al1 Al 0.01595(7) 0.51814(6) 0.37706(10) 0.0233(2) Uani 1 1 d . .
Cl1 Cl 0.15104(6) 0.60966(5) 0.37454(9) 0.0329(2) Uani 1 1 d . .
Cl2 Cl -0.07023(9) 0.54273(10) 0.48582(7) 0.0453(3) Uani 1 1 d . .
Cl3 Cl 0.06893(6) 0.37063(5) 0.37658(9) 0.03052(19) Uani 1 1 d . .
Cl4 Cl -0.07699(10) 0.54293(10) 0.27180(8) 0.0496(4) Uani 1 1 d . .
O1 O 0.70383(19) 0.45747(19) 0.05820(19) 0.0225(6) Uani 1 1 d . .
O2 O 0.6281(2) 0.65033(19) 0.06067(18) 0.0247(7) Uani 1 1 d . .
O3 O 0.4166(2) 0.6865(2) 0.09343(18) 0.0239(6) Uani 1 1 d . .
O4 O 0.3175(2) 0.54098(18) 0.19630(18) 0.0226(6) Uani 1 1 d . .
O5 O 0.3894(2) 0.34728(19) 0.19462(17) 0.0248(7) Uani 1 1 d . .
O6 O 0.6046(2) 0.31376(19) 0.16014(19) 0.0267(7) Uani 1 1 d . .
C1 C 0.7706(3) 0.5399(3) 0.0548(3) 0.0227(9) Uani 1 1 d . .
H1D H 0.8358 0.5235 0.0251 0.027 Uiso 1 1 calc R U
H1E H 0.7900 0.5603 0.1104 0.027 Uiso 1 1 calc R U
C2 C 0.7144(3) 0.6213(3) 0.0121(3) 0.0236(10) Uani 1 1 d . .
H2A H 0.7627 0.6768 0.0039 0.028 Uiso 1 1 calc R U
H2B H 0.6894 0.5992 -0.0417 0.028 Uiso 1 1 calc R U
C3 C 0.5760(3) 0.7344(3) 0.0303(3) 0.0243(10) Uani 1 1 d . .
H3A H 0.5445 0.7204 -0.0234 0.029 Uiso 1 1 calc R U
H3B H 0.6266 0.7884 0.0239 0.029 Uiso 1 1 calc R U
C4 C 0.4926(3) 0.7616(3) 0.0894(3) 0.0267(10) Uani 1 1 d . .
H4A H 0.5240 0.7719 0.1437 0.032 Uiso 1 1 calc R U
H4B H 0.4588 0.8230 0.0722 0.032 Uiso 1 1 calc R U
C5 C 0.3393(3) 0.7045(3) 0.1542(3) 0.0264(10) Uani 1 1 d . .
H5A H 0.2999 0.7642 0.1405 0.032 Uiso 1 1 calc R U
H5B H 0.3741 0.7147 0.2073 0.032 Uiso 1 1 calc R U
C6 C 0.2649(3) 0.6204(3) 0.1601(3) 0.0259(10) Uani 1 1 d . .
H6A H 0.2033 0.6388 0.1933 0.031 Uiso 1 1 calc R U
H6B H 0.2400 0.6021 0.1053 0.031 Uiso 1 1 calc R U
C7 C 0.2486(3) 0.4589(3) 0.2027(3) 0.0227(9) Uani 1 1 d . .
H7A H 0.2267 0.4373 0.1479 0.027 Uiso 1 1 calc R U
H7B H 0.1850 0.4769 0.2337 0.027 Uiso 1 1 calc R U
C8 C 0.3058(3) 0.3790(3) 0.2451(3) 0.0250(10) Uani 1 1 d . .
H8A H 0.3338 0.4027 0.2975 0.030 Uiso 1 1 calc R U
H8B H 0.2574 0.3244 0.2561 0.030 Uiso 1 1 calc R U
C9 C 0.4476(3) 0.2675(3) 0.2275(3) 0.0270(10) Uani 1 1 d . .
H9A H 0.3999 0.2124 0.2389 0.032 Uiso 1 1 calc R U
H9B H 0.4816 0.2871 0.2790 0.032 Uiso 1 1 calc R U
C10 C 0.5287(3) 0.2378(3) 0.1673(3) 0.0273(10) Uani 1 1 d . .
H10A H 0.5633 0.1772 0.1853 0.033 Uiso 1 1 calc R U
H10B H 0.4955 0.2256 0.1139 0.033 Uiso 1 1 calc R U
C11 C 0.6822(3) 0.2928(3) 0.1007(3) 0.0293(11) Uani 1 1 d . .
H11A H 0.6484 0.2818 0.0474 0.035 Uiso 1 1 calc R U
H11B H 0.7207 0.2331 0.1159 0.035 Uiso 1 1 calc R U
C12 C 0.7565(3) 0.3762(3) 0.0951(3) 0.0283(10) Uani 1 1 d . .
H12A H 0.7813 0.3942 0.1500 0.034 Uiso 1 1 calc R U
H12B H 0.8182 0.3576 0.0620 0.034 Uiso 1 1 calc R U
B1 B 0.0986(4) 0.9156(3) 0.4982(3) 0.0234(11) Uani 1 1 d . .
H1F H 0.0912 0.8447 0.5063 0.028 Uiso 1 1 calc R U
H1G H 0.1732 0.9328 0.5068 0.028 Uiso 1 1 calc R U
N1 N 0.0290(2) 0.97078(18) 0.56268(17) 0.0186(6) Uani 1 1 d . .
H1A H -0.0401 0.9612 0.5512 0.028 Uiso 1 1 calc R U
H1B H 0.0436 1.0354 0.5609 0.028 Uiso 1 1 calc R U
H1C H 0.0433 0.9475 0.6132 0.028 Uiso 1 1 calc R U
N2 N 0.0656(2) 0.94263(17) 0.40586(16) 0.0207(7) Uani 1 1 d . .
C21 C -0.0451(2) 0.9102(2) 0.3862(3) 0.0258(8) Uani 1 1 d . .
H21A H -0.0928 0.9369 0.4281 0.031 Uiso 1 1 calc R U
H21B H -0.0655 0.9391 0.3335 0.031 Uiso 1 1 calc R U
C22 C -0.0623(3) 0.8017(2) 0.3815(4) 0.0333(8) Uani 1 1 d . .
H22A H -0.0406 0.7715 0.4327 0.050 Uiso 1 1 calc R U
H22B H -0.0206 0.7748 0.3368 0.050 Uiso 1 1 calc R U
H22C H -0.1368 0.7884 0.3719 0.050 Uiso 1 1 calc R U
C23 C 0.1441(3) 0.8918(2) 0.3518(2) 0.0271(9) Uani 1 1 d . .
H23A H 0.1410 0.8212 0.3630 0.033 Uiso 1 1 calc R U
H23B H 0.2154 0.9145 0.3664 0.033 Uiso 1 1 calc R U
C24 C 0.1281(4) 0.9075(4) 0.2613(3) 0.0396(12) Uani 1 1 d . .
H24A H 0.1408 0.9759 0.2481 0.059 Uiso 1 1 calc R U
H24B H 0.0560 0.8902 0.2466 0.059 Uiso 1 1 calc R U
H24C H 0.1772 0.8666 0.2309 0.059 Uiso 1 1 calc R U
C25 C 0.0686(3) 1.0507(2) 0.3902(3) 0.0311(10) Uani 1 1 d . .
H25A H 0.0185 1.0826 0.4276 0.037 Uiso 1 1 calc R U
H25B H 0.0436 1.0626 0.3341 0.037 Uiso 1 1 calc R U
C26 C 0.1746(3) 1.0987(2) 0.4000(2) 0.0415(12) Uani 1 1 d . .
H26A H 0.2227 1.0742 0.3584 0.062 Uiso 1 1 calc R U
H26B H 0.2028 1.0838 0.4540 0.062 Uiso 1 1 calc R U
H26C H 0.1670 1.1692 0.3941 0.062 Uiso 1 1 calc R U

loop_
_atom_site_aniso_label
_atom_site_aniso_U_11
_atom_site_aniso_U_22
_atom_site_aniso_U_33
_atom_site_aniso_U_23
_atom_site_aniso_U_13
_atom_site_aniso_U_12
Al1 0.0207(5) 0.0264(4) 0.0227(5) -0.0006(7) -0.0007(7) -0.0011(3)
Cl1 0.0302(4) 0.0267(4) 0.0420(5) -0.0030(6) 0.0042(7) -0.0078(3)
Cl2 0.0362(7) 0.0601(9) 0.0397(8) -0.0085(6) 0.0156(6) 0.0009(6)
Cl3 0.0388(5) 0.0228(3) 0.0300(4) -0.0016(6) -0.0015(6) -0.0039(3)
Cl4 0.0473(8) 0.0600(9) 0.0415(8) 0.0071(7) -0.0207(6) 0.0035(6)
O1 0.0151(13) 0.0215(15) 0.0309(17) 0.0045(13) -0.0054(11) -0.0005(10)
O2 0.0225(15) 0.0218(16) 0.0298(18) 0.0085(13) 0.0015(13) 0.0035(11)
O3 0.0230(14) 0.0202(16) 0.0286(17) -0.0031(12) 0.0049(12) -0.0021(11)
O4 0.0208(14) 0.0196(15) 0.0275(17) 0.0053(13) 0.0007(12) 0.0001(10)
O5 0.0255(15) 0.0264(16) 0.0225(17) 0.0092(12) 0.0058(13) 0.0064(11)
O6 0.0236(15) 0.0196(16) 0.0369(19) 0.0009(13) 0.0009(13) -0.0034(11)
C1 0.0173(19) 0.026(2) 0.025(2) 0.0027(18) 0.0026(18) -0.0026(15)
C2 0.025(2) 0.024(2) 0.021(2) 0.0009(18) 0.0052(18) -0.0058(16)
C3 0.025(2) 0.020(2) 0.027(2) 0.0024(17) -0.0051(18) -0.0028(15)
C4 0.029(2) 0.018(2) 0.034(2) -0.0015(19) -0.0021(19) -0.0017(16)
C5 0.033(2) 0.018(2) 0.028(3) 0.0018(18) 0.0058(19) 0.0072(16)
C6 0.018(2) 0.029(3) 0.030(2) 0.0042(19) 0.0000(19) 0.0094(16)
C7 0.0168(19) 0.023(2) 0.028(3) -0.0054(19) 0.0046(17) -0.0024(15)
C8 0.030(2) 0.024(2) 0.022(3) 0.0018(18) 0.0036(18) -0.0041(16)
C9 0.031(2) 0.015(2) 0.035(3) 0.0098(17) -0.007(2) -0.0017(16)
C10 0.026(2) 0.018(2) 0.038(3) 0.0034(19) -0.0056(19) 0.0008(16)
C11 0.030(2) 0.027(3) 0.031(3) 0.0022(19) -0.002(2) 0.0089(17)
C12 0.022(2) 0.030(3) 0.033(2) 0.009(2) -0.0007(19) 0.0069(17)
B1 0.025(2) 0.024(2) 0.021(3) 0.0010(19) -0.0034(19) 0.0055(17)
N1 0.0180(14) 0.0208(14) 0.0171(15) 0.0005(11) -0.0014(12) -0.0002(11)
N2 0.0232(16) 0.0196(14) 0.0193(16) 0.0014(10) 0.0004(12) 0.0060(12)
C21 0.0214(17) 0.0347(16) 0.021(2) -0.002(2) -0.0016(19) 0.0081(12)
C22 0.0256(18) 0.0390(17) 0.035(2) -0.002(3) -0.002(3) -0.0028(14)
C23 0.026(2) 0.0303(19) 0.025(2) -0.0056(14) 0.0089(15) 0.0036(15)
C24 0.043(3) 0.051(3) 0.025(3) -0.007(2) 0.010(2) 0.000(2)
C25 0.043(2) 0.0199(15) 0.031(3) 0.0039(18) -0.0002(19) 0.0106(14)
C26 0.058(3) 0.0236(19) 0.043(3) 0.0008(17) 0.002(2) -0.0040(17)

loop_
_atom_type_symbol
_atom_type_description
_atom_type_scat_dispersion_real
_atom_type_scat_dispersion_imag
_atom_type_scat_source
C C 0.0181 0.0091 'International Tables Vol C Tables 4.2.6.8 and 6.1.1.4'
H H 0.0000 0.0000 'International Tables Vol C Tables 4.2.6.8 and 6.1.1.4'
N N 0.0311 0.0180 'International Tables Vol C Tables 4.2.6.8 and 6.1.1.4'
O O 0.0492 0.0322 'International Tables Vol C Tables 4.2.6.8 and 6.1.1.4'
B B 0.0090 0.0039 'International Tables Vol C Tables 4.2.6.8 and 6.1.1.4'
Al Al 0.2130 0.2455 'International Tables Vol C Tables 4.2.6.8 and 6.1.1.4'
Cl Cl 0.3639 0.7018 'International Tables Vol C Tables 4.2.6.8 and 6.1.1.4'

loop_
_geom_angle_atom_site_label_1
_geom_angle_atom_site_label_2
_geom_angle_atom_site_label_3
_geom_angle
Cl4 Al1 Cl2 111.91(5)
Cl4 Al1 Cl1 109.79(8)
Cl2 Al1 Cl1 109.80(7)
Cl4 Al1 Cl3 108.96(8)
Cl2 Al1 Cl3 108.47(7)
Cl1 Al1 Cl3 107.81(5)
C1 O1 C12 111.0(3)
C2 O2 C3 113.1(3)
C4 O3 C5 112.2(3)
C6 O4 C7 110.5(3)
C8 O5 C9 113.8(3)
C11 O6 C10 112.3(3)
O1 C1 C2 109.2(3)
O1 C1 H1D 109.8
C2 C1 H1D 109.8
O1 C1 H1E 109.8
C2 C1 H1E 109.8
H1D C1 H1E 108.3
O2 C2 C1 108.4(3)
O2 C2 H2A 110.0
C1 C2 H2A 110.0
O2 C2 H2B 110.0
C1 C2 H2B 110.0
H2A C2 H2B 108.4
O2 C3 C4 107.9(3)
O2 C3 H3A 110.1
C4 C3 H3A 110.1
O2 C3 H3B 110.1
C4 C3 H3B 110.1
H3A C3 H3B 108.4
O3 C4 C3 109.5(3)
O3 C4 H4A 109.8
C3 C4 H4A 109.8
O3 C4 H4B 109.8
C3 C4 H4B 109.8
H4A C4 H4B 108.2
O3 C5 C6 110.4(3)
O3 C5 H5A 109.6
C6 C5 H5A 109.6
O3 C5 H5B 109.6
C6 C5 H5B 109.6
H5A C5 H5B 108.1
O4 C6 C5 109.0(3)
O4 C6 H6A 109.9
C5 C6 H6A 109.9
O4 C6 H6B 109.9
C5 C6 H6B 109.9
H6A C6 H6B 108.3
O4 C7 C8 108.4(3)
O4 C7 H7A 110.0
C8 C7 H7A 110.0
O4 C7 H7B 110.0
C8 C7 H7B 110.0
H7A C7 H7B 108.4
O5 C8 C7 108.7(3)
O5 C8 H8A 110.0
C7 C8 H8A 110.0
O5 C8 H8B 110.0
C7 C8 H8B 110.0
H8A C8 H8B 108.3
O5 C9 C10 108.6(3)
O5 C9 H9A 110.0
C10 C9 H9A 110.0
O5 C9 H9B 110.0
C10 C9 H9B 110.0
H9A C9 H9B 108.4
O6 C10 C9 108.9(3)
O6 C10 H10A 109.9
C9 C10 H10A 109.9
O6 C10 H10B 109.9
C9 C10 H10B 109.9
H10A C10 H10B 108.3
O6 C11 C12 109.2(3)
O6 C11 H11A 109.8
C12 C11 H11A 109.8
O6 C11 H11B 109.8
C12 C11 H11B 109.8
H11A C11 H11B 108.3
O1 C12 C11 109.2(3)
O1 C12 H12A 109.8
C11 C12 H12A 109.8
O1 C12 H12B 109.8
C11 C12 H12B 109.8
H12A C12 H12B 108.3
N1 B1 N2 112.0(3)
N1 B1 H1F 109.2
N2 B1 H1F 109.2
N1 B1 H1G 109.2
N2 B1 H1G 109.2
H1F B1 H1G 107.9
B1 N1 H1A 109.5
B1 N1 H1B 109.5
H1A N1 H1B 109.5
B1 N1 H1C 109.5
H1A N1 H1C 109.5
H1B N1 H1C 109.5
C25 N2 C23 109.8(3)
C25 N2 C21 106.1(2)
C23 N2 C21 110.7(3)
C25 N2 B1 112.3(3)
C23 N2 B1 106.0(3)
C21 N2 B1 112.0(3)
C22 C21 N2 116.0(3)
C22 C21 H21A 108.3
N2 C21 H21A 108.3
C22 C21 H21B 108.3
N2 C21 H21B 108.3
H21A C21 H21B 107.4
C21 C22 H22A 109.5
C21 C22 H22B 109.5
H22A C22 H22B 109.5
C21 C22 H22C 109.5
H22A C22 H22C 109.5
H22B C22 H22C 109.5
N2 C23 C24 115.0(3)
N2 C23 H23A 108.5
C24 C23 H23A 108.5
N2 C23 H23B 108.5
C24 C23 H23B 108.5
H23A C23 H23B 107.5
C23 C24 H24A 109.5
C23 C24 H24B 109.5
H24A C24 H24B 109.5
C23 C24 H24C 109.5
H24A C24 H24C 109.5
H24B C24 H24C 109.5
N2 C25 C26 115.8(3)
N2 C25 H25A 108.3
C26 C25 H25A 108.3
N2 C25 H25B 108.3
C26 C25 H25B 108.3
H25A C25 H25B 107.4
C25 C26 H26A 109.5
C25 C26 H26B 109.5
H26A C26 H26B 109.5
C25 C26 H26C 109.5
H26A C26 H26C 109.5
H26B C26 H26C 109.5

loop_
_geom_bond_atom_site_label_1
_geom_bond_atom_site_label_2
_geom_bond_distance
Al1 Cl4 2.1271(18)
Al1 Cl2 2.1283(18)
Al1 Cl1 2.1339(11)
Al1 Cl3 2.1404(11)
O1 C1 1.420(4)
O1 C12 1.439(5)
O2 C2 1.417(5)
O2 C3 1.425(5)
O3 C4 1.419(5)
O3 C5 1.426(5)
O4 C6 1.414(5)
O4 C7 1.435(4)
O5 C8 1.420(5)
O5 C9 1.431(5)
O6 C11 1.421(5)
O6 C10 1.429(5)
C1 C2 1.505(5)
C1 H1D 0.9900
C1 H1E 0.9900
C2 H2A 0.9900
C2 H2B 0.9900
C3 C4 1.490(6)
C3 H3A 0.9900
C3 H3B 0.9900
C4 H4A 0.9900
C4 H4B 0.9900
C5 C6 1.500(6)
C5 H5A 0.9900
C5 H5B 0.9900
C6 H6A 0.9900
C6 H6B 0.9900
C7 C8 1.493(5)
C7 H7A 0.9900
C7 H7B 0.9900
C8 H8A 0.9900
C8 H8B 0.9900
C9 C10 1.489(6)
C9 H9A 0.9900
C9 H9B 0.9900
C10 H10A 0.9900
C10 H10B 0.9900
C11 C12 1.491(6)
C11 H11A 0.9900
C11 H11B 0.9900
C12 H12A 0.9900
C12 H12B 0.9900
B1 N1 1.579(5)
B1 N2 1.621(5)
B1 H1F 0.9900
B1 H1G 0.9900
N1 H1A 0.9100
N1 H1B 0.9100
N1 H1C 0.9100
N2 C25 1.511(4)
N2 C23 1.512(4)
N2 C21 1.514(4)
C21 C22 1.511(4)
C21 H21A 0.9900
C21 H21B 0.9900
C22 H22A 0.9800
C22 H22B 0.9800
C22 H22C 0.9800
C23 C24 1.519(6)
C23 H23A 0.9900
C23 H23B 0.9900
C24 H24A 0.9800
C24 H24B 0.9800
C24 H24C 0.9800
C25 C26 1.513(5)
C25 H25A 0.9900
C25 H25B 0.9900
C26 H26A 0.9800
C26 H26B 0.9800
C26 H26C 0.9800

loop_
_geom_hbond_atom_site_label_D
_geom_hbond_atom_site_label_H
_geom_hbond_atom_site_label_A
_geom_hbond_distance_DH
_geom_hbond_distance_HA
_geom_hbond_distance_DA
_geom_hbond_angle_DHA
_geom_hbond_site_symmetry_A
N1 H1A O1 0.91 2.09 2.974(4) 163.2 3
N1 H1B O3 0.91 2.21 3.092(4) 163.9 3
N1 H1C O4 0.91 2.58 3.099(4) 116.5 3
N1 H1C O5 0.91 2.11 2.949(4) 153.4 3

loop_
_geom_torsion_atom_site_label_1
_geom_torsion_atom_site_label_2
_geom_torsion_atom_site_label_3
_geom_torsion_atom_site_label_4
_geom_torsion
C12 O1 C1 C2 177.2(4)
C3 O2 C2 C1 173.5(3)
O1 C1 C2 O2 65.9(4)
C2 O2 C3 C4 -175.8(3)
C5 O3 C4 C3 175.0(3)
O2 C3 C4 O3 -64.0(4)
C4 O3 C5 C6 -176.2(3)
C7 O4 C6 C5 -179.8(3)
O3 C5 C6 O4 71.7(5)
C6 O4 C7 C8 -177.1(3)
C9 O5 C8 C7 -177.5(3)
O4 C7 C8 O5 -66.4(4)
C8 O5 C9 C10 177.0(3)
C11 O6 C10 C9 -177.2(3)
O5 C9 C10 O6 67.4(4)
C10 O6 C11 C12 178.4(3)
C1 O1 C12 C11 177.5(3)
O6 C11 C12 O1 -70.4(5)
N1 B1 N2 C25 55.4(4)
N1 B1 N2 C23 175.3(3)
N1 B1 N2 C21 -63.9(4)
C25 N2 C21 C22 168.5(4)
C23 N2 C21 C22 49.4(5)
B1 N2 C21 C22 -68.6(5)
C25 N2 C23 C24 -58.3(4)
C21 N2 C23 C24 58.5(4)
B1 N2 C23 C24 -179.8(3)
C23 N2 C25 C26 -56.1(4)
C21 N2 C25 C26 -175.8(4)
B1 N2 C25 C26 61.5(4)
